data_2220121
loop_
_publ_author_name
'Lei, Gang'
'Jing, Lin-Hai'
'Zhou, Li'

_publ_section_title
;
 3-Nitro-<i>N</i>-(8-quinolyl)benzamide
;
_journal_coeditor_code CI2717
_journal_issue 12
_journal_name_full 'Acta Crystallographica Section E'
_journal_page_first o2393
_journal_paper_doi 10.1107/S1600536808037811
_journal_volume 64
_journal_year 2008
_chemical_formula_iupac 'C16 H11 N3 O3'
_chemical_formula_moiety 'C16 H11 N3 O3'
_chemical_formula_sum 'C16 H11 N3 O3'
_chemical_formula_weight 293.28
_chemical_name_systematic
;
3-Nitro-<i>N</i>-(8-quinolyl)benzamide
;
_space_group_IT_number 4
_symmetry_cell_setting monoclinic
_symmetry_space_group_name_Hall 'P 2yb'
_symmetry_space_group_name_H-M 'P 1 21 1'
_atom_sites_solution_hydrogens geom
_atom_sites_solution_primary direct
_atom_sites_solution_secondary difmap
_audit_creation_method SHELXL-97
_cell_angle_alpha 90.00
_cell_angle_beta 90.775(3)
_cell_angle_gamma 90.00
_cell_formula_units_Z 4
_cell_length_a 7.3783(14)
_cell_length_b 23.878(5)
_cell_length_c 7.4371(14)
_cell_measurement_reflns_used 4482
_cell_measurement_temperature 93(2)
_cell_measurement_theta_max 27.49
_cell_measurement_theta_min 3.23
_cell_volume 1310.1(4)
_computing_cell_refinement 'RAPID-AUTO (Rigaku, 2004)'
_computing_data_collection 'RAPID-AUTO (Rigaku, 2004)'
_computing_data_reduction 'RAPID-AUTO (Rigaku, 2004)'
_computing_molecular_graphics 'XP in SHELXTL (Sheldrick, 2008)'
_computing_publication_material 'SHELXL97 (Sheldrick, 2008)'
_computing_structure_refinement 'SHELXL97 (Sheldrick, 2008)'
_computing_structure_solution 'SHELXS97 (Sheldrick, 2008)'
_diffrn_ambient_temperature 93(2)
_diffrn_measured_fraction_theta_full 0.988
_diffrn_measured_fraction_theta_max 0.988
_diffrn_measurement_device_type 'Rigaku R-AXIS RAPID'
_diffrn_measurement_method '\w scans'
_diffrn_radiation_monochromator graphite
_diffrn_radiation_source 'fine-focus sealed tube'
_diffrn_radiation_type MoK\a
_diffrn_radiation_wavelength 0.71073
_diffrn_reflns_av_R_equivalents 0.0295
_diffrn_reflns_av_sigmaI/netI 0.0364
_diffrn_reflns_limit_h_max 9
_diffrn_reflns_limit_h_min -9
_diffrn_reflns_limit_k_max 30
_diffrn_reflns_limit_k_min -31
_diffrn_reflns_limit_l_max 9
_diffrn_reflns_limit_l_min -9
_diffrn_reflns_number 10838
_diffrn_reflns_theta_full 27.51
_diffrn_reflns_theta_max 27.51
_diffrn_reflns_theta_min 3.23
_diffrn_standards_number 0
_exptl_absorpt_coefficient_mu 0.106
_exptl_absorpt_correction_type none
_exptl_crystal_colour white
_exptl_crystal_density_diffrn 1.487
_exptl_crystal_density_method 'not measured'
_exptl_crystal_description Block
_exptl_crystal_F_000 608
_exptl_crystal_size_max 0.40
_exptl_crystal_size_mid 0.30
_exptl_crystal_size_min 0.23
_refine_diff_density_max 0.185
_refine_diff_density_min -0.190
_refine_ls_extinction_method none
_refine_ls_goodness_of_fit_ref 1.140
_refine_ls_hydrogen_treatment constr
_refine_ls_matrix_type full
_refine_ls_number_parameters 397
_refine_ls_number_reflns 3071
_refine_ls_number_restraints 1
_refine_ls_restrained_S_all 1.140
_refine_ls_R_factor_all 0.0406
_refine_ls_R_factor_gt 0.0374
_refine_ls_shift/su_max 0.001
_refine_ls_shift/su_mean <0.001
_refine_ls_structure_factor_coef Fsqd
_refine_ls_weighting_details 'calc w=1/[\s^2^(Fo^2^)+(0.0354P)^2^] where P=(Fo^2^+2Fc^2^)/3'
_refine_ls_weighting_scheme calc
_refine_ls_wR_factor_gt 0.0728
_refine_ls_wR_factor_ref 0.0747
_reflns_number_gt 2860
_reflns_number_total 3071
_reflns_threshold_expression I>2\s(I)
_cod_data_source_file ci2717.cif
_cod_data_source_block I
_cod_original_cell_volume 1310.2(4)
_cod_original_sg_symbol_H-M 'P 21'
_cod_database_code 2220121
_cod_database_fobs_code 2220121

loop_
_symmetry_equiv_pos_as_xyz
'x, y, z'
'-x, y+1/2, -z'

loop_
_atom_site_type_symbol
_atom_site_label
_atom_site_fract_x
_atom_site_fract_y
_atom_site_fract_z
_atom_site_U_iso_or_equiv
_atom_site_adp_type
_atom_site_calc_flag
_atom_site_refinement_flags
_atom_site_occupancy
O O1 0.3802(2) 0.19096(7) 0.4467(2) 0.0229(4) Uani d . 1
O O2 0.1871(3) 0.35241(8) 0.0594(2) 0.0334(4) Uani d . 1
O O3 0.1573(2) 0.43422(7) 0.1784(2) 0.0308(4) Uani d . 1
N N1 0.9400(3) 0.22508(8) 0.7724(3) 0.0202(4) Uani d . 1
N N2 0.6102(3) 0.21775(8) 0.6364(3) 0.0195(4) Uani d . 1
H H2N 0.6600 0.2477 0.6850 0.023 Uiso calc R 1
N N3 0.2028(3) 0.38491(8) 0.1864(3) 0.0220(4) Uani d . 1
C C2 1.1064(3) 0.23028(11) 0.8387(3) 0.0233(5) Uani d . 1
H H2 1.1537 0.2670 0.8546 0.028 Uiso calc R 1
C C3 1.2169(3) 0.18492(11) 0.8868(3) 0.0263(5) Uani d . 1
H H3 1.3365 0.1910 0.9315 0.032 Uiso calc R 1
C C4 1.1508(3) 0.13180(11) 0.8688(3) 0.0255(5) Uani d . 1
H H4 1.2237 0.1006 0.9024 0.031 Uiso calc R 1
C C5 0.8918(3) 0.07037(10) 0.7766(3) 0.0224(5) Uani d . 1
H H5 0.9567 0.0374 0.8082 0.027 Uiso calc R 1
C C6 0.7193(3) 0.06662(10) 0.7085(3) 0.0237(5) Uani d . 1
H H6 0.6655 0.0307 0.6949 0.028 Uiso calc R 1
C C7 0.6189(3) 0.11439(10) 0.6579(3) 0.0218(5) Uani d . 1
H H7 0.4997 0.1105 0.6097 0.026 Uiso calc R 1
C C8 0.6946(3) 0.16665(9) 0.6785(3) 0.0181(5) Uani d . 1
C C9 0.8739(3) 0.17209(9) 0.7526(3) 0.0181(5) Uani d . 1
C C10 0.9734(3) 0.12345(10) 0.7999(3) 0.0206(5) Uani d . 1
C C11 0.4622(3) 0.22707(10) 0.5310(3) 0.0184(5) Uani d . 1
C C12 0.4060(3) 0.28758(9) 0.5227(3) 0.0165(5) Uani d . 1
C C13 0.3286(3) 0.30764(9) 0.3644(3) 0.0178(5) Uani d . 1
H H13 0.3102 0.2836 0.2640 0.021 Uiso calc R 1
C C14 0.2792(3) 0.36325(9) 0.3560(3) 0.0169(4) Uani d . 1
C C15 0.3002(3) 0.39973(10) 0.4987(3) 0.0205(5) Uani d . 1
H H15 0.2654 0.4379 0.4883 0.025 Uiso calc R 1
C C16 0.3735(3) 0.37886(10) 0.6575(3) 0.0207(5) Uani d . 1
H H16 0.3869 0.4027 0.7591 0.025 Uiso calc R 1
C C17 0.4276(3) 0.32341(10) 0.6691(3) 0.0188(5) Uani d . 1
H H17 0.4798 0.3097 0.7779 0.023 Uiso calc R 1
O O1A 0.6075(2) 0.26160(7) 0.0420(2) 0.0221(4) Uani d . 1
O O2A 0.4490(2) 0.06211(8) 0.1206(3) 0.0371(5) Uani d . 1
O O3A 0.6518(3) 0.00459(8) 0.2183(3) 0.0488(6) Uani d . 1
N N1A 0.8655(3) 0.35147(8) 0.5612(2) 0.0213(4) Uani d . 1
N N2A 0.7920(3) 0.29510(8) 0.2650(3) 0.0189(4) Uani d . 1
H H2NA 0.8755 0.2849 0.3440 0.023 Uiso calc R 1
N N3A 0.6014(3) 0.05199(8) 0.1811(3) 0.0268(5) Uani d . 1
C C2A 0.9074(3) 0.37849(11) 0.7114(3) 0.0267(6) Uani d . 1
H H2A 0.9586 0.3578 0.8086 0.032 Uiso calc R 1
C C3A 0.8798(3) 0.43636(12) 0.7346(3) 0.0299(6) Uani d . 1
H H3A 0.9132 0.4540 0.8446 0.036 Uiso calc R 1
C C4A 0.8049(3) 0.46662(11) 0.5980(3) 0.0273(6) Uani d . 1
H H4A 0.7831 0.5055 0.6130 0.033 Uiso calc R 1
C C5A 0.6826(3) 0.46776(10) 0.2831(3) 0.0241(5) Uani d . 1
H H5A 0.6603 0.5069 0.2881 0.029 Uiso calc R 1
C C6A 0.6403(3) 0.43863(10) 0.1308(3) 0.0235(5) Uani d . 1
H H6A 0.5880 0.4578 0.0309 0.028 Uiso calc R 1
C C7A 0.6729(3) 0.38034(10) 0.1186(3) 0.0217(5) Uani d . 1
H H7A 0.6420 0.3606 0.0115 0.026 Uiso calc R 1
C C8A 0.7486(3) 0.35259(9) 0.2608(3) 0.0174(5) Uani d . 1
C C9A 0.7935(3) 0.38198(10) 0.4228(3) 0.0185(5) Uani d . 1
C C10A 0.7595(3) 0.44004(10) 0.4334(3) 0.0211(5) Uani d . 1
C C11A 0.7202(3) 0.25366(10) 0.1617(3) 0.0185(5) Uani d . 1
C C12A 0.7870(3) 0.19612(10) 0.2061(3) 0.0174(5) Uani d . 1
C C13A 0.6706(3) 0.15156(10) 0.1700(3) 0.0189(5) Uani d . 1
H H13A 0.5544 0.1578 0.1174 0.023 Uiso calc R 1
C C14A 0.7274(3) 0.09834(10) 0.2121(3) 0.0194(5) Uani d . 1
C C15A 0.8969(3) 0.08665(10) 0.2844(3) 0.0231(5) Uani d . 1
H H15A 0.9326 0.0492 0.3099 0.028 Uiso calc R 1
C C16A 1.0131(3) 0.13095(10) 0.3186(3) 0.0226(5) Uani d . 1
H H16A 1.1307 0.1242 0.3674 0.027 Uiso calc R 1
C C17A 0.9574(3) 0.18545(10) 0.2814(3) 0.0204(5) Uani d . 1
H H17A 1.0366 0.2158 0.3077 0.025 Uiso calc R 1

loop_
_atom_site_aniso_label
_atom_site_aniso_U_11
_atom_site_aniso_U_22
_atom_site_aniso_U_33
_atom_site_aniso_U_12
_atom_site_aniso_U_13
_atom_site_aniso_U_23
O1 0.0230(9) 0.0215(9) 0.0242(9) 0.0012(7) -0.0047(7) -0.0039(7)
O2 0.0457(11) 0.0319(10) 0.0223(9) 0.0074(9) -0.0102(8) -0.0034(8)
O3 0.0382(11) 0.0207(9) 0.0333(10) 0.0058(8) -0.0072(8) 0.0065(8)
N1 0.0173(10) 0.0224(10) 0.0209(10) -0.0028(8) 0.0014(8) 0.0017(9)
N2 0.0215(10) 0.0154(10) 0.0214(10) 0.0025(8) -0.0044(8) -0.0030(8)
N3 0.0189(10) 0.0249(11) 0.0222(10) 0.0011(8) -0.0008(8) 0.0029(9)
C2 0.0187(11) 0.0264(14) 0.0247(13) -0.0039(10) 0.0010(10) 0.0014(11)
C3 0.0187(12) 0.0359(14) 0.0242(13) -0.0010(11) -0.0007(10) 0.0016(11)
C4 0.0209(12) 0.0329(14) 0.0228(12) 0.0065(11) 0.0003(10) 0.0021(11)
C5 0.0242(12) 0.0197(12) 0.0233(12) 0.0043(10) 0.0008(10) 0.0020(10)
C6 0.0298(13) 0.0166(12) 0.0248(12) -0.0005(10) 0.0026(10) -0.0013(10)
C7 0.0222(12) 0.0198(12) 0.0233(12) -0.0008(9) -0.0003(10) -0.0022(10)
C8 0.0201(11) 0.0178(11) 0.0165(11) 0.0016(9) 0.0027(9) 0.0005(9)
C9 0.0206(11) 0.0185(12) 0.0152(11) 0.0017(9) 0.0038(9) 0.0004(9)
C10 0.0212(12) 0.0233(12) 0.0175(12) 0.0029(10) 0.0023(9) 0.0014(10)
C11 0.0191(11) 0.0190(11) 0.0170(11) -0.0009(9) 0.0010(9) -0.0002(10)
C12 0.0125(10) 0.0180(11) 0.0188(11) -0.0009(9) -0.0006(9) -0.0001(9)
C13 0.0144(10) 0.0196(11) 0.0195(11) -0.0028(9) 0.0003(9) -0.0022(9)
C14 0.0135(10) 0.0207(11) 0.0166(11) -0.0022(8) -0.0011(8) 0.0043(9)
C15 0.0185(11) 0.0177(12) 0.0252(13) 0.0001(9) 0.0023(10) 0.0009(10)
C16 0.0224(12) 0.0186(12) 0.0212(12) -0.0022(9) 0.0009(10) -0.0022(10)
C17 0.0164(11) 0.0219(12) 0.0181(12) -0.0006(9) 0.0000(9) 0.0002(9)
O1A 0.0235(8) 0.0199(8) 0.0229(9) 0.0015(7) -0.0048(7) 0.0002(7)
O2A 0.0302(11) 0.0256(10) 0.0551(12) -0.0065(8) -0.0173(9) 0.0057(9)
O3A 0.0509(14) 0.0158(9) 0.0787(15) -0.0034(9) -0.0272(12) 0.0107(10)
N1A 0.0175(10) 0.0261(11) 0.0203(10) -0.0014(8) -0.0005(8) 0.0019(8)
N2A 0.0182(10) 0.0166(10) 0.0216(10) 0.0010(8) -0.0046(8) 0.0015(8)
N3A 0.0304(12) 0.0208(11) 0.0290(12) -0.0007(9) -0.0063(10) 0.0023(9)
C2A 0.0210(12) 0.0384(15) 0.0206(12) -0.0023(11) -0.0020(10) -0.0013(11)
C3A 0.0277(14) 0.0364(15) 0.0257(13) -0.0091(12) 0.0030(11) -0.0106(12)
C4A 0.0229(13) 0.0242(13) 0.0347(14) -0.0054(10) 0.0047(11) -0.0061(11)
C5A 0.0189(11) 0.0170(12) 0.0365(14) -0.0011(9) 0.0040(10) 0.0045(10)
C6A 0.0217(12) 0.0204(12) 0.0284(13) 0.0013(10) -0.0020(10) 0.0076(11)
C7A 0.0214(11) 0.0214(12) 0.0224(12) -0.0009(9) 0.0001(10) 0.0022(10)
C8A 0.0158(10) 0.0154(11) 0.0210(12) -0.0009(9) 0.0019(9) 0.0012(9)
C9A 0.0144(10) 0.0198(11) 0.0214(11) -0.0024(9) 0.0027(9) 0.0017(9)
C10A 0.0171(11) 0.0203(12) 0.0260(12) -0.0032(9) 0.0029(9) -0.0026(10)
C11A 0.0173(11) 0.0199(12) 0.0183(12) 0.0005(9) 0.0012(10) -0.0001(10)
C12A 0.0192(11) 0.0165(11) 0.0164(11) 0.0001(9) 0.0015(9) 0.0005(9)
C13A 0.0224(12) 0.0203(12) 0.0138(11) 0.0016(9) -0.0022(9) 0.0010(9)
C14A 0.0206(11) 0.0188(12) 0.0188(11) -0.0016(9) -0.0018(9) 0.0003(9)
C15A 0.0258(12) 0.0196(12) 0.0236(13) 0.0023(10) -0.0026(10) -0.0004(10)
C16A 0.0184(12) 0.0242(13) 0.0251(12) 0.0030(10) -0.0038(10) 0.0006(10)
C17A 0.0184(11) 0.0218(12) 0.0211(11) -0.0010(9) 0.0001(9) -0.0006(10)

loop_
_atom_type_symbol
_atom_type_description
_atom_type_scat_dispersion_real
_atom_type_scat_dispersion_imag
_atom_type_scat_source
C C 0.0033 0.0000 'International Tables Vol C Tables 4.2.6.8 and 6.1.1.4'
H H 0.0000 0.0000 'International Tables Vol C Tables 4.2.6.8 and 6.1.1.4'
N N 0.0061 0.0000 'International Tables Vol C Tables 4.2.6.8 and 6.1.1.4'
O O 0.0106 0.0000 'International Tables Vol C Tables 4.2.6.8 and 6.1.1.4'

loop_
_geom_angle_atom_site_label_1
_geom_angle_atom_site_label_2
_geom_angle_atom_site_label_3
_geom_angle
C2 N1 C9 117.2(2)
C11 N2 C8 128.63(19)
C11 N2 H2N 115.7
C8 N2 H2N 115.7
O3 N3 O2 123.2(2)
O3 N3 C14 118.80(19)
O2 N3 C14 118.03(19)
N1 C2 C3 123.9(2)
N1 C2 H2 118.1
C3 C2 H2 118.1
C4 C3 C2 119.2(2)
C4 C3 H3 120.4
C2 C3 H3 120.4
C3 C4 C10 119.6(2)
C3 C4 H4 120.2
C10 C4 H4 120.2
C6 C5 C10 119.8(2)
C6 C5 H5 120.1
C10 C5 H5 120.1
C5 C6 C7 122.0(2)
C5 C6 H6 119.0
C7 C6 H6 119.0
C8 C7 C6 119.6(2)
C8 C7 H7 120.2
C6 C7 H7 120.2
C7 C8 N2 125.8(2)
C7 C8 C9 119.8(2)
N2 C8 C9 114.33(19)
N1 C9 C10 123.4(2)
N1 C9 C8 116.94(19)
C10 C9 C8 119.6(2)
C5 C10 C4 124.2(2)
C5 C10 C9 119.1(2)
C4 C10 C9 116.7(2)
O1 C11 N2 124.8(2)
O1 C11 C12 121.5(2)
N2 C11 C12 113.66(19)
C13 C12 C17 119.5(2)
C13 C12 C11 118.46(19)
C17 C12 C11 122.01(19)
C14 C13 C12 118.5(2)
C14 C13 H13 120.8
C12 C13 H13 120.8
C15 C14 C13 123.1(2)
C15 C14 N3 118.4(2)
C13 C14 N3 118.4(2)
C14 C15 C16 117.8(2)
C14 C15 H15 121.1
C16 C15 H15 121.1
C17 C16 C15 120.4(2)
C17 C16 H16 119.8
C15 C16 H16 119.8
C16 C17 C12 120.6(2)
C16 C17 H17 119.7
C12 C17 H17 119.7
C2A N1A C9A 117.5(2)
C11A N2A C8A 127.67(18)
C11A N2A H2NA 116.2
C8A N2A H2NA 116.2
O3A N3A O2A 122.6(2)
O3A N3A C14A 118.3(2)
O2A N3A C14A 119.05(19)
N1A C2A C3A 123.3(2)
N1A C2A H2A 118.3
C3A C2A H2A 118.3
C4A C3A C2A 119.2(2)
C4A C3A H3A 120.4
C2A C3A H3A 120.4
C3A C4A C10A 119.8(2)
C3A C4A H4A 120.1
C10A C4A H4A 120.1
C6A C5A C10A 120.3(2)
C6A C5A H5A 119.9
C10A C5A H5A 119.9
C5A C6A C7A 121.2(2)
C5A C6A H6A 119.4
C7A C6A H6A 119.4
C8A C7A C6A 119.8(2)
C8A C7A H7A 120.1
C6A C7A H7A 120.1
C7A C8A N2A 125.6(2)
C7A C8A C9A 120.2(2)
N2A C8A C9A 114.17(18)
N1A C9A C10A 123.4(2)
N1A C9A C8A 117.2(2)
C10A C9A C8A 119.3(2)
C9A C10A C5A 119.1(2)
C9A C10A C4A 116.7(2)
C5A C10A C4A 124.3(2)
O1A C11A N2A 123.7(2)
O1A C11A C12A 121.4(2)
N2A C11A C12A 114.84(19)
C13A C12A C17A 119.3(2)
C13A C12A C11A 117.4(2)
C17A C12A C11A 123.4(2)
C14A C13A C12A 118.6(2)
C14A C13A H13A 120.7
C12A C13A H13A 120.7
C13A C14A C15A 123.2(2)
C13A C14A N3A 118.3(2)
C15A C14A N3A 118.6(2)
C14A C15A C16A 118.2(2)
C14A C15A H15A 120.9
C16A C15A H15A 120.9
C15A C16A C17A 119.9(2)
C15A C16A H16A 120.1
C17A C16A H16A 120.1
C16A C17A C12A 120.9(2)
C16A C17A H17A 119.5
C12A C17A H17A 119.5

loop_
_geom_bond_atom_site_label_1
_geom_bond_atom_site_label_2
_geom_bond_distance
O1 C11 1.222(3)
O2 N3 1.227(2)
O3 N3 1.225(3)
N1 C2 1.323(3)
N1 C9 1.363(3)
N2 C11 1.354(3)
N2 C8 1.403(3)
N2 H2N 0.88
N3 C14 1.469(3)
C2 C3 1.399(3)
C2 H2 0.95
C3 C4 1.365(3)
C3 H3 0.95
C4 C10 1.414(3)
C4 H4 0.95
C5 C6 1.366(3)
C5 C10 1.413(3)
C5 H5 0.95
C6 C7 1.409(3)
C6 H6 0.95
C7 C8 1.375(3)
C7 H7 0.95
C8 C9 1.432(3)
C9 C10 1.416(3)
C11 C12 1.504(3)
C12 C13 1.387(3)
C12 C17 1.392(3)
C13 C14 1.378(3)
C13 H13 0.95
C14 C15 1.380(3)
C15 C16 1.385(3)
C15 H15 0.95
C16 C17 1.385(3)
C16 H16 0.95
C17 H17 0.95
O1A C11A 1.224(3)
O2A N3A 1.230(3)
O3A N3A 1.222(3)
N1A C2A 1.323(3)
N1A C9A 1.363(3)
N2A C11A 1.356(3)
N2A C8A 1.410(3)
N2A H2NA 0.88
N3A C14A 1.462(3)
C2A C3A 1.408(4)
C2A H2A 0.95
C3A C4A 1.358(4)
C3A H3A 0.95
C4A C10A 1.415(3)
C4A H4A 0.95
C5A C6A 1.362(3)
C5A C10A 1.412(3)
C5A H5A 0.95
C6A C7A 1.416(3)
C6A H6A 0.95
C7A C8A 1.361(3)
C7A H7A 0.95
C8A C9A 1.429(3)
C9A C10A 1.411(3)
C11A C12A 1.495(3)
C12A C13A 1.391(3)
C12A C17A 1.393(3)
C13A C14A 1.373(3)
C13A H13A 0.95
C14A C15A 1.383(3)
C15A C16A 1.383(3)
C15A H15A 0.95
C16A C17A 1.391(3)
C16A H16A 0.95
C17A H17A 0.95

loop_
_geom_hbond_atom_site_label_D
_geom_hbond_atom_site_label_H
_geom_hbond_atom_site_label_A
_geom_hbond_site_symmetry_A
_geom_hbond_distance_DH
_geom_hbond_distance_HA
_geom_hbond_distance_DA
_geom_hbond_angle_DHA
C2 H2 O2 1_656 0.95 2.56 3.395(3) 147
C2A H2A O2 1_656 0.95 2.50 3.346(3) 148
C4 H4 O2A 1_656 0.95 2.48 3.317(3) 146
C16 H16 O3A 2_656 0.95 2.46 3.147(3) 130
C16A H16A O1 1_655 0.95 2.50 3.198(3) 130
C17 H17 O1A 1_556 0.95 2.45 3.396(3) 172

loop_
_geom_torsion_atom_site_label_1
_geom_torsion_atom_site_label_2
_geom_torsion_atom_site_label_3
_geom_torsion_atom_site_label_4
_geom_torsion
C9 N1 C2 C3 0.7(3)
N1 C2 C3 C4 -1.3(4)
C2 C3 C4 C10 0.8(3)
C10 C5 C6 C7 0.8(4)
C5 C6 C7 C8 -0.6(4)
C6 C7 C8 N2 -179.1(2)
C6 C7 C8 C9 -0.5(3)
C11 N2 C8 C7 -17.4(4)
C11 N2 C8 C9 164.0(2)
C2 N1 C9 C10 0.4(3)
C2 N1 C9 C8 -179.2(2)
C7 C8 C9 N1 -178.9(2)
N2 C8 C9 N1 -0.2(3)
C7 C8 C9 C10 1.5(3)
N2 C8 C9 C10 -179.8(2)
C6 C5 C10 C4 -179.9(2)
C6 C5 C10 C9 0.2(3)
C3 C4 C10 C5 -179.7(2)
C3 C4 C10 C9 0.2(3)
N1 C9 C10 C5 179.1(2)
C8 C9 C10 C5 -1.4(3)
N1 C9 C10 C4 -0.8(3)
C8 C9 C10 C4 178.7(2)
C8 N2 C11 O1 -3.3(4)
C8 N2 C11 C12 177.7(2)
O1 C11 C12 C13 -31.9(3)
N2 C11 C12 C13 147.2(2)
O1 C11 C12 C17 147.3(2)
N2 C11 C12 C17 -33.6(3)
C17 C12 C13 C14 1.5(3)
C11 C12 C13 C14 -179.2(2)
C12 C13 C14 C15 -1.1(3)
C12 C13 C14 N3 178.03(19)
O3 N3 C14 C15 -1.3(3)
O2 N3 C14 C15 178.9(2)
O3 N3 C14 C13 179.5(2)
O2 N3 C14 C13 -0.2(3)
C13 C14 C15 C16 -0.4(3)
N3 C14 C15 C16 -179.57(19)
C14 C15 C16 C17 1.6(3)
C15 C16 C17 C12 -1.2(3)
C13 C12 C17 C16 -0.4(3)
C11 C12 C17 C16 -179.7(2)
C9A N1A C2A C3A 0.5(3)
N1A C2A C3A C4A 0.7(4)
C2A C3A C4A C10A -1.4(4)
C10A C5A C6A C7A -0.4(4)
C5A C6A C7A C8A -0.3(4)
C6A C7A C8A N2A -178.4(2)
C6A C7A C8A C9A 0.7(3)
C11A N2A C8A C7A -22.8(4)
C11A N2A C8A C9A 158.1(2)
C2A N1A C9A C10A -1.0(3)
C2A N1A C9A C8A 180.0(2)
C7A C8A C9A N1A 178.7(2)
N2A C8A C9A N1A -2.1(3)
C7A C8A C9A C10A -0.4(3)
N2A C8A C9A C10A 178.8(2)
N1A C9A C10A C5A -179.3(2)
C8A C9A C10A C5A -0.3(3)
N1A C9A C10A C4A 0.3(3)
C8A C9A C10A C4A 179.3(2)
C6A C5A C10A C9A 0.7(3)
C6A C5A C10A C4A -178.9(2)
C3A C4A C10A C9A 1.0(3)
C3A C4A C10A C5A -179.5(2)
C8A N2A C11A O1A 2.6(4)
C8A N2A C11A C12A -176.5(2)
O1A C11A C12A C13A -27.5(3)
N2A C11A C12A C13A 151.7(2)
O1A C11A C12A C17A 152.8(2)
N2A C11A C12A C17A -28.0(3)
C17A C12A C13A C14A 0.7(3)
C11A C12A C13A C14A -179.0(2)
C12A C13A C14A C15A -1.8(3)
C12A C13A C14A N3A 177.4(2)
O3A N3A C14A C13A 179.9(2)
O2A N3A C14A C13A -0.8(3)
O3A N3A C14A C15A -0.9(3)
O2A N3A C14A C15A 178.4(2)
C13A C14A C15A C16A 1.2(4)
N3A C14A C15A C16A -178.0(2)
C14A C15A C16A C17A 0.4(3)
C15A C16A C17A C12A -1.4(3)
C13A C12A C17A C16A 0.8(3)
C11A C12A C17A C16A -179.5(2)

loop_
_cod_related_entry_id
_cod_related_entry_database
_cod_related_entry_code
1 ChemSpider 571347
